data_4318241
loop_
_publ_author_name
'Sherrika Daniel'
'David M. Hoffman'

_publ_section_title
;
 Synthesis and Structures of Aluminum Alkanethiolate Complexes
;
_journal_name_full 'Inorganic Chemistry'
_journal_page_first 3843
_journal_page_last 3849
_journal_paper_doi 10.1021/ic011257g
_journal_volume 41
_journal_year 2002
_chemical_formula_sum 'C11 H28 Al N S3'
_chemical_formula_weight 297.50
_chemical_name_systematic
;
  ?
;
_space_group_IT_number 2
_symmetry_cell_setting triclinic
_symmetry_space_group_name_Hall '-P 1'
_symmetry_space_group_name_H-M 'P -1'
_atom_sites_solution_hydrogens geom
_atom_sites_solution_primary direct
_atom_sites_solution_secondary difmap
_audit_creation_method SHELXL-97
_cell_angle_alpha 106.226(3)
_cell_angle_beta 95.045(3)
_cell_angle_gamma 93.103(3)
_cell_formula_units_Z 2
_cell_length_a 9.1283(14)
_cell_length_b 9.5458(15)
_cell_length_c 10.7303(16)
_cell_measurement_reflns_used 1912
_cell_measurement_temperature 223(2)
_cell_measurement_theta_max 23.51
_cell_measurement_theta_min 1.99
_cell_volume 891.3(2)
_computing_cell_refinement 'Bruker SAINT software (Bruker, 1999)'
_computing_data_collection 'Siemens SMART software (Siemens, 1996)'
_computing_data_reduction 'Bruker SAINT software (Bruker, 1999)'
_computing_structure_refinement 'SHELXL-97 (Sheldrick, 1997)'
_computing_structure_solution 'SHELXS-97 (Sheldrick, 1997)'
_diffrn_ambient_temperature 223(2)
_diffrn_detector_area_resol_mean 1K
_diffrn_measured_fraction_theta_full 0.991
_diffrn_measured_fraction_theta_max 0.991
_diffrn_measurement_device_type 'Siemens SMART CCD'
_diffrn_measurement_method CCD
_diffrn_radiation_monochromator graphite
_diffrn_radiation_source 'fine-focus sealed tube'
_diffrn_radiation_type MoK\a
_diffrn_radiation_wavelength 0.71073
_diffrn_reflns_av_R_equivalents 0.0450
_diffrn_reflns_av_sigmaI/netI 0.0408
_diffrn_reflns_limit_h_max 10
_diffrn_reflns_limit_h_min -10
_diffrn_reflns_limit_k_max 10
_diffrn_reflns_limit_k_min -10
_diffrn_reflns_limit_l_max 12
_diffrn_reflns_limit_l_min 0
_diffrn_reflns_number 4145
_diffrn_reflns_theta_full 23.51
_diffrn_reflns_theta_max 23.51
_diffrn_reflns_theta_min 1.99
_diffrn_standards_decay_% 0.0
_exptl_absorpt_coefficient_mu 0.446
_exptl_absorpt_correction_T_max 0.7610
_exptl_absorpt_correction_T_min 0.5442
_exptl_absorpt_correction_type empirical
_exptl_crystal_colour Colorless
_exptl_crystal_density_diffrn 1.109
_exptl_crystal_density_method 'not measured'
_exptl_crystal_description 'Thin plate'
_exptl_crystal_F_000 324
_exptl_crystal_size_max 0.32
_exptl_crystal_size_mid 0.20
_exptl_crystal_size_min 0.04
_refine_diff_density_max 0.485
_refine_diff_density_min -0.449
_refine_diff_density_rms 0.073
_refine_ls_extinction_coef 0.009(5)
_refine_ls_extinction_expression Fc^*^=kFc[1+0.001xFc^2^\l^3^/sin(2\q)]^-1/4^
_refine_ls_extinction_method SHELXL
_refine_ls_goodness_of_fit_ref 0.994
_refine_ls_hydrogen_treatment mixed
_refine_ls_matrix_type full
_refine_ls_number_parameters 139
_refine_ls_number_reflns 2623
_refine_ls_number_restraints 3
_refine_ls_restrained_S_all 0.994
_refine_ls_R_factor_all 0.0752
_refine_ls_R_factor_gt 0.0460
_refine_ls_shift/su_max 0.253
_refine_ls_shift/su_mean 0.018
_refine_ls_structure_factor_coef Fsqd
_refine_ls_weighting_details 'calc w=1/[\s^2^(Fo^2^)+(0.0900P)^2^+0.3761P] where P=(Fo^2^+2Fc^2^)/3'
_refine_ls_weighting_scheme calc
_refine_ls_wR_factor_gt 0.1179
_refine_ls_wR_factor_ref 0.1408
_reflns_number_gt 1698
_reflns_number_total 2625
_reflns_threshold_expression >4sigma(I)
_cod_data_source_file ic011257g_5.cif
_cod_data_source_block k666
_cod_depositor_comments
;
The following automatic conversions were performed:

'_symmetry_cell_setting' value 'Triclinic' changed to 'triclinic'
according to the built-in table from CIF Core dictionary named
'cif_core.dic' version 2.4.1 from
2010-06-29.

'_exptl_absorpt_correction_type' value 'Empirical'
changed to 'empirical' according to the built-in table from CIF Core
dictionary named 'cif_core.dic' version 2.4.1 from 2010-06-29.

Automatic conversion script
Id: cif_fix_values 1646 2011-03-28 12:23:43Z adriana 
;
_cod_original_formula_sum 'C11 H28 N S3 Al'
_cod_database_code 4318241

loop_
_symmetry_equiv_pos_as_xyz
'x, y, z'
'-x, -y, -z'

loop_
_atom_site_label
_atom_site_type_symbol
_atom_site_fract_x
_atom_site_fract_y
_atom_site_fract_z
_atom_site_U_iso_or_equiv
_atom_site_adp_type
_atom_site_occupancy
_atom_site_symmetry_multiplicity
_atom_site_calc_flag
_atom_site_refinement_flags
_atom_site_disorder_assembly
_atom_site_disorder_group
Al Al 0.35909(11) 0.23640(11) 0.62423(10) 0.0305(3) Uani 1 1 d . A .
S1 S 0.31411(12) 0.46161(11) 0.61874(11) 0.0449(3) Uani 1 1 d . . .
S2 S 0.20284(11) 0.10686(11) 0.70382(10) 0.0419(3) Uani 1 1 d D . .
S3 S 0.58923(10) 0.21097(10) 0.69821(10) 0.0359(3) Uani 1 1 d . . .
N1 N 0.3287(3) 0.1307(3) 0.4371(3) 0.0334(7) Uani 1 1 d D . .
H1N H 0.352(4) 0.0389(19) 0.428(4) 0.047 Uiso 1 1 d D . .
C1 C 0.2292(5) 0.5406(4) 0.7678(4) 0.0475(11) Uani 1 1 d . . .
H1 H 0.1622 0.4639 0.7838 0.057 Uiso 1 1 calc R . .
C2 C 0.1376(6) 0.6627(5) 0.7445(5) 0.0694(15) Uani 1 1 d . . .
H2A H 0.0663 0.6231 0.6684 0.104 Uiso 1 1 calc R . .
H2B H 0.2024 0.7394 0.7302 0.104 Uiso 1 1 calc R . .
H2C H 0.0861 0.7030 0.8203 0.104 Uiso 1 1 calc R . .
C3 C 0.3431(7) 0.5975(6) 0.8843(5) 0.0772(16) Uani 1 1 d . . .
H3A H 0.3992 0.5179 0.8963 0.116 Uiso 1 1 calc R . .
H3B H 0.2942 0.6380 0.9616 0.116 Uiso 1 1 calc R . .
H3C H 0.4091 0.6732 0.8699 0.116 Uiso 1 1 calc R . .
C4 C 0.2450(11) 0.1794(14) 0.8817(4) 0.0475(11) Uiso 0.50 1 d PGD A 1
H4 H 0.3065 0.2735 0.9056 0.057 Uiso 0.50 1 d PG A 1
C5 C 0.1026(11) 0.2105(12) 0.9421(12) 0.075(4) Uiso 0.50 1 d PG A 1
H5A H 0.1232 0.2431 1.0365 0.112 Uiso 0.50 1 d PG A 1
H5B H 0.0362 0.1221 0.9166 0.112 Uiso 0.50 1 d PG A 1
H5C H 0.0570 0.2864 0.9122 0.112 Uiso 0.50 1 d PG A 1
C6 C 0.3314(14) 0.0753(18) 0.9361(19) 0.092(6) Uiso 0.50 1 d PG A 1
H6A H 0.3469 0.1125 1.0305 0.138 Uiso 0.50 1 d PG A 1
H6B H 0.4261 0.0665 0.9013 0.138 Uiso 0.50 1 d PG A 1
H6C H 0.2767 -0.0201 0.9115 0.138 Uiso 0.50 1 d PG A 1
C4' C 0.2425(11) 0.1696(12) 0.8826(4) 0.0475(11) Uiso 0.50 1 d PGD A 2
H4' H 0.2748 0.2745 0.8989 0.057 Uiso 0.50 1 d PG A 2
C5' C 0.1009(10) 0.1508(12) 0.9414(11) 0.065(3) Uiso 0.50 1 d PG A 2
H5'A H 0.1153 0.1988 1.0346 0.097 Uiso 0.50 1 d PG A 2
H5'B H 0.0735 0.0474 0.9263 0.097 Uiso 0.50 1 d PG A 2
H5'C H 0.0231 0.1942 0.9011 0.097 Uiso 0.50 1 d PG A 2
C6' C 0.3638(11) 0.0882(15) 0.9281(15) 0.061(4) Uiso 0.50 1 d PG A 2
H6'A H 0.3955 0.1346 1.0198 0.091 Uiso 0.50 1 d PG A 2
H6'B H 0.4466 0.0903 0.8777 0.091 Uiso 0.50 1 d PG A 2
H6'C H 0.3273 -0.0125 0.9161 0.091 Uiso 0.50 1 d PG A 2
C7 C 0.7066(4) 0.3522(4) 0.6575(4) 0.0393(9) Uani 1 1 d . A .
H7 H 0.6480 0.3891 0.5931 0.047 Uiso 1 1 calc R . .
C8 C 0.8377(5) 0.2848(5) 0.5954(5) 0.0558(12) Uani 1 1 d . . .
H8A H 0.8037 0.2034 0.5194 0.084 Uiso 1 1 calc R A .
H8B H 0.8980 0.2500 0.6578 0.084 Uiso 1 1 calc R . .
H8C H 0.8957 0.3577 0.5691 0.084 Uiso 1 1 calc R . .
C9 C 0.7526(5) 0.4796(5) 0.7780(5) 0.0637(13) Uani 1 1 d . . .
H9A H 0.6654 0.5184 0.8159 0.096 Uiso 1 1 calc R A .
H9B H 0.8086 0.5556 0.7540 0.096 Uiso 1 1 calc R . .
H9C H 0.8132 0.4463 0.8412 0.096 Uiso 1 1 calc R . .
C10 C 0.4299(5) 0.1886(5) 0.3591(4) 0.0478(11) Uani 1 1 d . A .
H10A H 0.5306 0.1956 0.3990 0.072 Uiso 1 1 calc R . .
H10B H 0.4038 0.2849 0.3563 0.072 Uiso 1 1 calc R . .
H10C H 0.4215 0.1232 0.2711 0.072 Uiso 1 1 calc R . .
C11 C 0.1726(4) 0.1224(5) 0.3777(4) 0.0531(12) Uani 1 1 d . A .
H11A H 0.1069 0.0850 0.4294 0.080 Uiso 1 1 calc R . .
H11B H 0.1622 0.0574 0.2893 0.080 Uiso 1 1 calc R . .
H11C H 0.1475 0.2193 0.3758 0.080 Uiso 1 1 calc R . .

loop_
_atom_site_aniso_label
_atom_site_aniso_U_11
_atom_site_aniso_U_22
_atom_site_aniso_U_33
_atom_site_aniso_U_23
_atom_site_aniso_U_13
_atom_site_aniso_U_12
Al 0.0230(6) 0.0308(6) 0.0390(7) 0.0115(5) 0.0034(5) 0.0044(4)
S1 0.0502(7) 0.0365(6) 0.0552(7) 0.0189(5) 0.0183(5) 0.0161(5)
S2 0.0308(6) 0.0514(6) 0.0438(6) 0.0167(5) 0.0016(4) -0.0073(4)
S3 0.0247(5) 0.0369(6) 0.0473(6) 0.0153(4) -0.0017(4) 0.0024(4)
N1 0.0258(17) 0.0334(17) 0.0420(18) 0.0134(15) -0.0016(14) 0.0044(13)
C1 0.047(3) 0.038(2) 0.061(3) 0.015(2) 0.023(2) 0.0052(19)
C2 0.064(3) 0.053(3) 0.100(4) 0.023(3) 0.039(3) 0.027(2)
C3 0.102(5) 0.067(3) 0.058(3) 0.013(3) 0.005(3) 0.000(3)
C7 0.027(2) 0.040(2) 0.052(2) 0.0165(19) 0.0025(18) 0.0003(16)
C8 0.034(2) 0.062(3) 0.072(3) 0.017(2) 0.016(2) 0.002(2)
C9 0.050(3) 0.057(3) 0.078(3) 0.011(3) 0.013(2) -0.010(2)
C10 0.052(3) 0.050(3) 0.043(2) 0.017(2) 0.006(2) -0.001(2)
C11 0.030(2) 0.069(3) 0.058(3) 0.018(2) -0.010(2) 0.007(2)

loop_
_atom_type_symbol
_atom_type_description
_atom_type_scat_dispersion_real
_atom_type_scat_dispersion_imag
_atom_type_scat_source
C C 0.0033 0.0016 'International Tables Vol C Tables 4.2.6.8 and 6.1.1.4'
H H 0.0000 0.0000 'International Tables Vol C Tables 4.2.6.8 and 6.1.1.4'
N N 0.0061 0.0033 'International Tables Vol C Tables 4.2.6.8 and 6.1.1.4'
Al Al 0.0645 0.0514 'International Tables Vol C Tables 4.2.6.8 and 6.1.1.4'
S S 0.1246 0.1234 'International Tables Vol C Tables 4.2.6.8 and 6.1.1.4'

loop_
_geom_angle_atom_site_label_1
_geom_angle_atom_site_label_2
_geom_angle_atom_site_label_3
_geom_angle
_geom_angle_site_symmetry_1
_geom_angle_site_symmetry_3
_geom_angle_publ_flag
N1 Al S2 101.30(10) . . ?
N1 Al S1 100.68(10) . . ?
S2 Al S1 120.39(6) . . ?
N1 Al S3 107.82(10) . . ?
S2 Al S3 109.18(6) . . ?
S1 Al S3 115.31(6) . . ?
C1 S1 Al 105.06(14) . . ?
C4 S2 C4' 3.0(7) . . ?
C4 S2 Al 104.4(4) . . ?
C4' S2 Al 106.9(3) . . ?
C7 S3 Al 105.71(13) . . ?
C10 N1 C11 109.9(3) . . ?
C10 N1 Al 113.1(2) . . ?
C11 N1 Al 113.7(2) . . ?
C3 C1 C2 111.4(4) . . ?
C3 C1 S1 111.7(3) . . ?
C2 C1 S1 107.5(3) . . ?
C6 C4 C5 112.5 . . ?
C6 C4 S2 110.8(10) . . ?
C5 C4 S2 108.9(7) . . ?
C6' C4' C5' 112.5 . . ?
C6' C4' S2 110.7(9) . . ?
C5' C4' S2 108.2(7) . . ?
C8 C7 C9 112.1(3) . . ?
C8 C7 S3 109.7(3) . . ?
C9 C7 S3 110.4(3) . . ?

loop_
_geom_bond_atom_site_label_1
_geom_bond_atom_site_label_2
_geom_bond_distance
_geom_bond_site_symmetry_2
_geom_bond_publ_flag
Al N1 1.967(3) . ?
Al S2 2.2150(14) . ?
Al S1 2.2261(14) . ?
Al S3 2.2298(14) . ?
S1 C1 1.826(4) . ?
S2 C4 1.837(5) . ?
S2 C4' 1.839(4) . ?
S3 C7 1.847(4) . ?
N1 C10 1.482(5) . ?
N1 C11 1.498(5) . ?
C1 C3 1.506(7) . ?
C1 C2 1.534(6) . ?
C4 C6 1.5099 . ?
C4 C5 1.5100 . ?
C4' C6' 1.5100 . ?
C4' C5' 1.5101 . ?
C7 C8 1.507(5) . ?
C7 C9 1.516(6) . ?

loop_
_geom_hbond_atom_site_label_D
_geom_hbond_atom_site_label_H
_geom_hbond_atom_site_label_A
_geom_hbond_distance_DH
_geom_hbond_distance_HA
_geom_hbond_distance_DA
_geom_hbond_angle_DHA
_geom_hbond_site_symmetry_A
N1 H1N S3 0.896(10) 2.505(19) 3.334(3) 154(3) 2_656

loop_
_geom_torsion_atom_site_label_1
_geom_torsion_atom_site_label_2
_geom_torsion_atom_site_label_3
_geom_torsion_atom_site_label_4
_geom_torsion
_geom_torsion_site_symmetry_1
_geom_torsion_site_symmetry_2
_geom_torsion_site_symmetry_3
_geom_torsion_site_symmetry_4
_geom_torsion_publ_flag
N1 Al S1 C1 146.45(18) . . . . ?
S2 Al S1 C1 36.48(17) . . . . ?
S3 Al S1 C1 -97.84(16) . . . . ?
N1 Al S2 C4 171.1(4) . . . . ?
S1 Al S2 C4 -79.2(4) . . . . ?
S3 Al S2 C4 57.5(4) . . . . ?
N1 Al S2 C4' 169.4(4) . . . . ?
S1 Al S2 C4' -81.0(4) . . . . ?
S3 Al S2 C4' 55.8(4) . . . . ?
N1 Al S3 C7 82.87(16) . . . . ?
S2 Al S3 C7 -167.88(13) . . . . ?
S1 Al S3 C7 -28.68(15) . . . . ?
S2 Al N1 C10 -175.7(2) . . . . ?
S1 Al N1 C10 60.1(2) . . . . ?
S3 Al N1 C10 -61.1(3) . . . . ?
S2 Al N1 C11 58.1(3) . . . . ?
S1 Al N1 C11 -66.1(3) . . . . ?
S3 Al N1 C11 172.7(2) . . . . ?
Al S1 C1 C3 81.3(3) . . . . ?
Al S1 C1 C2 -156.2(3) . . . . ?
C4' S2 C4 C6 43(11) . . . . ?
Al S2 C4 C6 -104.1(6) . . . . ?
C4' S2 C4 C5 -81(11) . . . . ?
Al S2 C4 C5 131.7(6) . . . . ?
C4 S2 C4' C6' -120(12) . . . . ?
Al S2 C4' C6' -86.2(5) . . . . ?
C4 S2 C4' C5' 116(12) . . . . ?
Al S2 C4' C5' 150.1(5) . . . . ?
Al S3 C7 C8 -132.5(3) . . . . ?
Al S3 C7 C9 103.5(3) . . . . ?
